data_7005115
loop_
_publ_author_name
'Baudron, St\'ephane A'
'Hosseini, Mir Wais'
'Kyritsakas, Nathalie'
'Kurmoo, Mohamedally'

_publ_section_title
;
 A stepwise approach to the formation of heterometallic discrete
 complexes and infinite architectures.
;
_journal_issue 11
_journal_name_full 'Dalton transactions (Cambridge, England : 2003)'
_journal_page_first 1129
_journal_page_last 1139
_journal_paper_doi 10.1039/b616841h
_journal_year 2007
_chemical_formula_moiety 'C40 H52 N12 Ni2 Pd S4, 6(C3 H7 N O), 2(B F4)'
_chemical_formula_sum 'C58 H94 B2 F8 N18 Ni2 O6 Pd S4'
_chemical_formula_weight 1665.19
_chemical_name_systematic
;
?
;
_space_group_IT_number 2
_symmetry_cell_setting triclinic
_symmetry_space_group_name_Hall '-P 1'
_symmetry_space_group_name_H-M 'P -1'
_atom_sites_solution_hydrogens geom
_atom_sites_solution_primary direct
_atom_sites_solution_secondary difmap
_audit_creation_method SHELXL-97
_cell_angle_alpha 84.402(4)
_cell_angle_beta 88.143(4)
_cell_angle_gamma 80.473(4)
_cell_formula_units_Z 1
_cell_length_a 8.4793(6)
_cell_length_b 8.6656(7)
_cell_length_c 25.7473(18)
_cell_measurement_reflns_used 4939
_cell_measurement_temperature 173(2)
_cell_measurement_theta_max 27.11
_cell_measurement_theta_min 2.44
_cell_volume 1856.6(2)
_computing_cell_refinement 'Bruker SMART'
_computing_data_collection 'Bruker SMART'
_computing_data_reduction 'Bruker SAINT'
_computing_molecular_graphics 'Bruker SHELXTL'
_computing_publication_material 'Bruker SHELXTL'
_computing_structure_refinement 'Bruker SHELXTL'
_computing_structure_solution 'Bruker SHELXTL'
_diffrn_ambient_temperature 173(2)
_diffrn_measured_fraction_theta_full 0.98
_diffrn_measured_fraction_theta_max 0.98
_diffrn_measurement_device_type 'CCD area detector'
_diffrn_measurement_method 'phi and omega scans'
_diffrn_radiation_monochromator graphite
_diffrn_radiation_source 'fine-focus sealed tube'
_diffrn_radiation_type MoK\a
_diffrn_radiation_wavelength 0.71073
_diffrn_reflns_av_R_equivalents 0.0796
_diffrn_reflns_av_sigmaI/netI 0.1018
_diffrn_reflns_limit_h_max 11
_diffrn_reflns_limit_h_min -11
_diffrn_reflns_limit_k_max 11
_diffrn_reflns_limit_k_min -10
_diffrn_reflns_limit_l_max 33
_diffrn_reflns_limit_l_min -33
_diffrn_reflns_number 26190
_diffrn_reflns_theta_full 27.19
_diffrn_reflns_theta_max 27.19
_diffrn_reflns_theta_min 0.79
_exptl_absorpt_coefficient_mu 0.933
_exptl_absorpt_correction_T_max 0.9291
_exptl_absorpt_correction_T_min 0.7867
_exptl_absorpt_correction_type multi-scan
_exptl_absorpt_process_details sadabs
_exptl_crystal_colour orange
_exptl_crystal_density_diffrn 1.489
_exptl_crystal_density_meas ?
_exptl_crystal_density_method .
_exptl_crystal_description platelet
_exptl_crystal_F_000 864
_exptl_crystal_size_max 0.27
_exptl_crystal_size_mid 0.21
_exptl_crystal_size_min 0.08
_refine_diff_density_max 1.903
_refine_diff_density_min -1.094
_refine_diff_density_rms 0.139
_refine_ls_extinction_method none
_refine_ls_goodness_of_fit_ref 1.032
_refine_ls_hydrogen_treatment riding
_refine_ls_matrix_type full
_refine_ls_number_parameters 454
_refine_ls_number_reflns 8082
_refine_ls_number_restraints 0
_refine_ls_restrained_S_all 1.032
_refine_ls_R_factor_all 0.1166
_refine_ls_R_factor_gt 0.0665
_refine_ls_shift/su_max 0.000
_refine_ls_shift/su_mean 0.000
_refine_ls_structure_factor_coef Fsqd
_refine_ls_weighting_details 'calc w=1/[\s^2^(Fo^2^)+(0.1007P)^2^+0.9684P] where P=(Fo^2^+2Fc^2^)/3'
_refine_ls_weighting_scheme calc
_refine_ls_wR_factor_gt 0.1683
_refine_ls_wR_factor_ref 0.1884
_reflns_number_gt 5026
_reflns_number_total 8082
_reflns_threshold_expression >2sigma(I)
_cod_data_source_file b616841h.txt
_cod_data_source_block e541a
_cod_depositor_comments
;
The following automatic conversions were performed:
'_symmetry_cell_setting' value 'Triclinic' changed to 'triclinic'
according to '/home/saulius/struct/CIF-dictionaries/cif_core.dic'
dictionary named 'cif_core.dic' version 2.4.1 from 2010-06-29.

Automatic conversion script
Id: cif_fix_enum 1527 2010-12-29 10:47:43Z saulius 
;
_cod_original_sg_symbol_H-M 'P-1 '
_cod_database_code 7005115

loop_
_symmetry_equiv_pos_as_xyz
'x, y, z'
'-x, -y, -z'

loop_
_atom_site_label
_atom_site_type_symbol
_atom_site_fract_x
_atom_site_fract_y
_atom_site_fract_z
_atom_site_U_iso_or_equiv
_atom_site_adp_type
_atom_site_occupancy
_atom_site_symmetry_multiplicity
_atom_site_calc_flag
_atom_site_refinement_flags
_atom_site_disorder_assembly
_atom_site_disorder_group
Ni1 Ni 0.18885(8) 0.14428(8) -0.35605(2) 0.01952(19) Uani 1 1 d . . .
Pd1 Pd 0.0000 0.0000 0.0000 0.02733(19) Uani 1 2 d S . .
S2 S 0.15292(19) -0.10918(18) -0.06795(5) 0.0332(4) Uani 1 1 d . . .
S1 S -0.09923(19) 0.14861(19) -0.07551(5) 0.0331(4) Uani 1 1 d . . .
N1 N 0.0121(5) 0.2366(5) -0.29689(15) 0.0217(10) Uani 1 1 d . . .
N2 N 0.2852(5) -0.0134(5) -0.28763(15) 0.0230(10) Uani 1 1 d . . .
N3 N 0.0714(5) 0.3145(5) -0.41104(15) 0.0258(10) Uani 1 1 d . . .
H3 H -0.0097 0.3708 -0.3934 0.031 Uiso 1 1 calc R . .
N4 N 0.0453(5) -0.0006(5) -0.38758(16) 0.0243(10) Uani 1 1 d . . .
H4A H -0.0085 -0.0474 -0.3610 0.029 Uiso 1 1 calc R . .
N5 N 0.3668(5) 0.0219(5) -0.40157(15) 0.0251(10) Uani 1 1 d . . .
H5A H 0.4234 -0.0538 -0.3794 0.030 Uiso 1 1 calc R . .
N6 N 0.3516(5) 0.3049(5) -0.35695(17) 0.0242(10) Uani 1 1 d . . .
H6A H 0.3682 0.3235 -0.3236 0.029 Uiso 1 1 calc R . .
C1 C 0.0461(6) 0.0337(6) -0.11023(19) 0.0244(12) Uani 1 1 d . . .
C2 C 0.0740(6) 0.0569(6) -0.16398(18) 0.0205(11) Uani 1 1 d . . .
C3 C -0.0157(6) 0.1738(6) -0.20162(18) 0.0203(11) Uani 1 1 d . . .
C4 C -0.1549(6) 0.2868(6) -0.20067(19) 0.0241(12) Uani 1 1 d . . .
H4 H -0.2105 0.3060 -0.1696 0.029 Uiso 1 1 calc R . .
C5 C -0.2061(7) 0.3679(7) -0.2472(2) 0.0290(13) Uani 1 1 d . . .
H5 H -0.2993 0.4415 -0.2476 0.035 Uiso 1 1 calc R . .
C6 C -0.1225(7) 0.3431(6) -0.2940(2) 0.0271(13) Uani 1 1 d . . .
H6 H -0.1610 0.4023 -0.3244 0.033 Uiso 1 1 calc R . .
C7 C 0.0570(6) 0.1580(6) -0.25171(18) 0.0209(11) Uani 1 1 d . . .
C8 C 0.2031(6) -0.0310(6) -0.19381(18) 0.0195(11) Uani 1 1 d . . .
C9 C 0.3259(7) -0.1555(6) -0.18323(19) 0.0279(13) Uani 1 1 d . . .
H9 H 0.3419 -0.2039 -0.1495 0.034 Uiso 1 1 calc R . .
C10 C 0.4252(7) -0.2064(7) -0.2246(2) 0.0281(13) Uani 1 1 d . . .
H10 H 0.5088 -0.2896 -0.2182 0.034 Uiso 1 1 calc R . .
C11 C 0.4015(7) -0.1348(7) -0.2752(2) 0.0289(13) Uani 1 1 d . . .
H11 H 0.4699 -0.1732 -0.3016 0.035 Uiso 1 1 calc R . .
C12 C 0.1905(6) 0.0337(6) -0.24653(17) 0.0163(10) Uani 1 1 d . . .
C13 C -0.0048(7) 0.2410(7) -0.4505(2) 0.0320(13) Uani 1 1 d . . .
H13A H 0.0729 0.2056 -0.4771 0.038 Uiso 1 1 calc R . .
H13B H -0.0902 0.3160 -0.4672 0.038 Uiso 1 1 calc R . .
C14 C -0.0723(7) 0.1009(7) -0.4225(2) 0.0335(14) Uani 1 1 d . . .
H14A H -0.1664 0.1397 -0.4022 0.040 Uiso 1 1 calc R . .
H14B H -0.1051 0.0388 -0.4484 0.040 Uiso 1 1 calc R . .
C15 C 0.1529(7) -0.1237(7) -0.4132(2) 0.0327(14) Uani 1 1 d . . .
H15A H 0.0938 -0.1640 -0.4390 0.039 Uiso 1 1 calc R . .
H15B H 0.1905 -0.2099 -0.3873 0.039 Uiso 1 1 calc R . .
C16 C 0.2963(7) -0.0612(7) -0.4396(2) 0.0310(13) Uani 1 1 d . . .
H16A H 0.3742 -0.1473 -0.4506 0.037 Uiso 1 1 calc R . .
H16B H 0.2624 0.0099 -0.4701 0.037 Uiso 1 1 calc R . .
C17 C 0.4805(7) 0.1265(7) -0.4222(2) 0.0324(14) Uani 1 1 d . . .
H17A H 0.4378 0.1904 -0.4532 0.039 Uiso 1 1 calc R . .
H17B H 0.5816 0.0643 -0.4315 0.039 Uiso 1 1 calc R . .
C18 C 0.5053(6) 0.2309(7) -0.3800(2) 0.0287(13) Uani 1 1 d . . .
H18A H 0.5698 0.1685 -0.3526 0.034 Uiso 1 1 calc R . .
H18B H 0.5635 0.3126 -0.3948 0.034 Uiso 1 1 calc R . .
C19 C 0.2769(8) 0.4545(7) -0.3863(2) 0.0356(14) Uani 1 1 d . . .
H19A H 0.3603 0.5125 -0.3998 0.043 Uiso 1 1 calc R . .
H19B H 0.2096 0.5183 -0.3627 0.043 Uiso 1 1 calc R . .
C20 C 0.1782(8) 0.4268(7) -0.4308(2) 0.0345(14) Uani 1 1 d . . .
H20A H 0.1153 0.5251 -0.4447 0.041 Uiso 1 1 calc R . .
H20B H 0.2472 0.3841 -0.4585 0.041 Uiso 1 1 calc R . .
B1 B 0.7191(9) 0.6696(9) 0.5864(2) 0.0355(17) Uani 1 1 d . . .
F1 F 0.8707(5) 0.6488(6) 0.60886(18) 0.0766(14) Uani 1 1 d . . .
F2 F 0.7096(7) 0.5303(5) 0.5680(2) 0.0929(18) Uani 1 1 d . . .
F3 F 0.7101(5) 0.7885(5) 0.54780(15) 0.0647(13) Uani 1 1 d . . .
F4 F 0.5996(5) 0.7030(5) 0.62378(15) 0.0605(12) Uani 1 1 d . . .
O1 O 0.3516(6) 0.3866(6) 0.74868(17) 0.0504(12) Uani 1 1 d . . .
N7 N 0.3736(6) 0.2939(6) 0.8348(2) 0.0408(13) Uani 1 1 d . . .
C21 C 0.4110(8) 0.2914(8) 0.7839(3) 0.0411(16) Uani 1 1 d . . .
H21 H 0.4892 0.2100 0.7745 0.049 Uiso 1 1 calc R . .
C22 C 0.4562(9) 0.1783(9) 0.8733(3) 0.064(2) Uani 1 1 d . . .
H22A H 0.5324 0.1047 0.8560 0.096 Uiso 1 1 calc R . .
H22B H 0.3802 0.1235 0.8925 0.096 Uiso 1 1 calc R . .
H22C H 0.5109 0.2300 0.8968 0.096 Uiso 1 1 calc R . .
C23 C 0.2539(10) 0.4124(9) 0.8527(3) 0.056(2) Uani 1 1 d . . .
H23A H 0.2031 0.4758 0.8233 0.084 Uiso 1 1 calc R . .
H23B H 0.3020 0.4774 0.8736 0.084 Uiso 1 1 calc R . .
H23C H 0.1756 0.3643 0.8733 0.084 Uiso 1 1 calc R . .
O2 O 0.8015(5) 0.9588(6) 0.69501(18) 0.0493(12) Uani 1 1 d . . .
N8 N 0.8963(6) 0.7846(6) 0.7631(2) 0.0392(13) Uani 1 1 d . . .
C24 C 0.8007(8) 0.9086(8) 0.7411(3) 0.0403(16) Uani 1 1 d . . .
H24 H 0.7257 0.9626 0.7627 0.048 Uiso 1 1 calc R . .
C25 C 0.8850(10) 0.7378(9) 0.8194(3) 0.056(2) Uani 1 1 d . . .
H25A H 0.8029 0.8097 0.8350 0.083 Uiso 1 1 calc R . .
H25B H 0.9856 0.7395 0.8352 0.083 Uiso 1 1 calc R . .
H25C H 0.8592 0.6335 0.8247 0.083 Uiso 1 1 calc R . .
C26 C 1.0149(8) 0.6932(7) 0.7317(3) 0.0451(17) Uani 1 1 d . . .
H26A H 0.9820 0.7070 0.6960 0.068 Uiso 1 1 calc R . .
H26B H 1.0253 0.5841 0.7443 0.068 Uiso 1 1 calc R . .
H26C H 1.1160 0.7280 0.7340 0.068 Uiso 1 1 calc R . .
O3 O 0.5797(8) 0.5688(8) 0.8858(3) 0.088(2) Uani 1 1 d . . .
N9 N 0.6805(8) 0.6438(8) 0.9576(2) 0.0590(17) Uani 1 1 d . . .
C27 C 0.6544(13) 0.5445(12) 0.9246(4) 0.086(3) Uani 1 1 d . . .
H27 H 0.7012 0.4406 0.9329 0.103 Uiso 1 1 calc R . .
C28 C 0.787(2) 0.5965(16) 1.0011(6) 0.175(7) Uani 1 1 d . . .
H28A H 0.7260 0.5959 1.0331 0.262 Uiso 1 1 calc R . .
H28B H 0.8610 0.6693 1.0015 0.262 Uiso 1 1 calc R . .
H28C H 0.8452 0.4931 0.9975 0.262 Uiso 1 1 calc R . .
C29 C 0.6160(14) 0.8044(11) 0.9529(5) 0.116(4) Uani 1 1 d . . .
H29A H 0.6339 0.8486 0.9179 0.174 Uiso 1 1 calc R . .
H29B H 0.6669 0.8571 0.9771 0.174 Uiso 1 1 calc R . .
H29C H 0.5032 0.8172 0.9603 0.174 Uiso 1 1 calc R . .

loop_
_atom_site_aniso_label
_atom_site_aniso_U_11
_atom_site_aniso_U_22
_atom_site_aniso_U_33
_atom_site_aniso_U_23
_atom_site_aniso_U_13
_atom_site_aniso_U_12
Ni1 0.0186(4) 0.0219(4) 0.0183(3) 0.0014(2) 0.0035(3) -0.0067(3)
Pd1 0.0294(4) 0.0365(4) 0.0151(3) 0.0009(2) 0.0049(2) -0.0055(3)
S2 0.0361(9) 0.0401(9) 0.0189(6) 0.0022(6) 0.0051(6) 0.0035(8)
S1 0.0346(9) 0.0413(9) 0.0189(6) -0.0005(6) 0.0053(6) 0.0049(8)
N1 0.019(3) 0.021(2) 0.024(2) -0.0001(17) -0.0007(17) -0.004(2)
N2 0.021(3) 0.021(2) 0.025(2) -0.0026(18) 0.0055(18) -0.001(2)
N3 0.028(3) 0.028(3) 0.020(2) 0.0033(18) 0.0057(18) -0.003(2)
N4 0.021(3) 0.027(2) 0.027(2) -0.0005(18) 0.0053(18) -0.012(2)
N5 0.031(3) 0.026(2) 0.0179(19) 0.0037(17) 0.0035(18) -0.009(2)
N6 0.019(2) 0.024(2) 0.030(2) -0.0017(18) 0.0004(18) -0.006(2)
C1 0.021(3) 0.026(3) 0.026(3) -0.001(2) 0.005(2) -0.006(3)
C2 0.017(3) 0.026(3) 0.018(2) -0.002(2) 0.0051(19) -0.004(2)
C3 0.023(3) 0.019(3) 0.020(2) 0.0007(19) 0.003(2) -0.008(3)
C4 0.023(3) 0.025(3) 0.024(2) -0.002(2) 0.009(2) -0.004(3)
C5 0.022(3) 0.027(3) 0.035(3) 0.001(2) 0.008(2) 0.001(3)
C6 0.029(3) 0.023(3) 0.027(3) 0.006(2) 0.003(2) -0.003(3)
C7 0.019(3) 0.022(3) 0.024(2) -0.003(2) 0.004(2) -0.009(3)
C8 0.017(3) 0.020(3) 0.021(2) 0.000(2) 0.000(2) -0.003(2)
C9 0.029(3) 0.031(3) 0.021(2) 0.006(2) 0.005(2) -0.005(3)
C10 0.026(3) 0.027(3) 0.028(3) 0.002(2) 0.003(2) 0.001(3)
C11 0.024(3) 0.030(3) 0.031(3) -0.005(2) 0.011(2) 0.002(3)
C12 0.013(3) 0.021(3) 0.016(2) 0.0003(18) 0.0004(18) -0.006(2)
C13 0.027(3) 0.038(3) 0.028(3) 0.002(2) -0.004(2) 0.002(3)
C14 0.026(3) 0.046(4) 0.031(3) -0.004(3) -0.001(2) -0.015(3)
C15 0.035(4) 0.026(3) 0.040(3) -0.007(2) 0.007(3) -0.013(3)
C16 0.028(3) 0.034(3) 0.032(3) -0.009(2) 0.004(2) -0.008(3)
C17 0.021(3) 0.034(3) 0.040(3) 0.001(3) 0.014(2) -0.003(3)
C18 0.014(3) 0.036(3) 0.035(3) 0.003(2) 0.005(2) -0.008(3)
C19 0.039(4) 0.024(3) 0.044(3) 0.006(2) 0.007(3) -0.011(3)
C20 0.041(4) 0.025(3) 0.035(3) 0.007(2) 0.010(3) -0.003(3)
B1 0.037(4) 0.045(4) 0.026(3) 0.000(3) 0.007(3) -0.015(4)
F1 0.047(3) 0.101(4) 0.071(3) 0.004(3) -0.003(2) 0.010(3)
F2 0.108(4) 0.063(3) 0.120(4) -0.043(3) 0.059(3) -0.045(3)
F3 0.067(3) 0.058(3) 0.055(2) 0.023(2) 0.019(2) 0.010(2)
F4 0.056(3) 0.070(3) 0.053(2) -0.009(2) 0.030(2) -0.006(2)
O1 0.060(3) 0.055(3) 0.041(3) -0.006(2) -0.002(2) -0.021(3)
N7 0.039(3) 0.039(3) 0.047(3) -0.001(2) -0.007(3) -0.014(3)
C21 0.032(4) 0.041(4) 0.055(4) -0.010(3) -0.001(3) -0.016(3)
C22 0.063(5) 0.062(5) 0.070(5) 0.015(4) -0.018(4) -0.026(5)
C23 0.074(6) 0.057(5) 0.039(4) -0.007(3) -0.002(4) -0.015(4)
O2 0.039(3) 0.058(3) 0.053(3) 0.002(2) 0.004(2) -0.020(2)
N8 0.037(3) 0.041(3) 0.043(3) -0.003(2) 0.006(2) -0.017(3)
C24 0.026(4) 0.047(4) 0.054(4) -0.006(3) 0.012(3) -0.025(3)
C25 0.075(6) 0.053(5) 0.043(4) -0.003(3) 0.006(4) -0.026(4)
C26 0.051(4) 0.038(4) 0.051(4) -0.007(3) 0.008(3) -0.020(3)
O3 0.098(5) 0.089(5) 0.080(4) -0.001(4) -0.034(4) -0.026(4)
N9 0.076(5) 0.050(4) 0.049(3) -0.002(3) -0.014(3) -0.005(4)
C27 0.111(9) 0.074(7) 0.078(6) -0.005(5) -0.018(6) -0.029(6)
C28 0.236(18) 0.118(11) 0.155(13) -0.003(10) -0.109(13) 0.030(12)
C29 0.105(9) 0.063(7) 0.180(12) -0.032(8) -0.040(9) 0.002(7)

loop_
_atom_type_symbol
_atom_type_description
_atom_type_scat_dispersion_real
_atom_type_scat_dispersion_imag
_atom_type_scat_source
C C 0.0033 0.0016 'International Tables Vol C Tables 4.2.6.8 and 6.1.1.4'
H H 0.0000 0.0000 'International Tables Vol C Tables 4.2.6.8 and 6.1.1.4'
B B 0.0013 0.0007 'International Tables Vol C Tables 4.2.6.8 and 6.1.1.4'
F F 0.0171 0.0103 'International Tables Vol C Tables 4.2.6.8 and 6.1.1.4'
N N 0.0061 0.0033 'International Tables Vol C Tables 4.2.6.8 and 6.1.1.4'
Ni Ni 0.3393 1.1124 'International Tables Vol C Tables 4.2.6.8 and 6.1.1.4'
O O 0.0106 0.0060 'International Tables Vol C Tables 4.2.6.8 and 6.1.1.4'
Pd Pd -0.9988 1.0072 'International Tables Vol C Tables 4.2.6.8 and 6.1.1.4'
S S 0.1246 0.1234 'International Tables Vol C Tables 4.2.6.8 and 6.1.1.4'

loop_
_geom_angle_atom_site_label_1
_geom_angle_atom_site_label_2
_geom_angle_atom_site_label_3
_geom_angle
_geom_angle_site_symmetry_1
_geom_angle_site_symmetry_3
_geom_angle_publ_flag
N3 Ni1 N5 102.12(16) . . ?
N3 Ni1 N6 82.70(17) . . ?
N5 Ni1 N6 83.12(17) . . ?
N3 Ni1 N4 82.77(17) . . ?
N5 Ni1 N4 82.47(17) . . ?
N6 Ni1 N4 156.88(16) . . ?
N3 Ni1 N2 169.81(16) . . ?
N5 Ni1 N2 88.01(16) . . ?
N6 Ni1 N2 97.61(16) . . ?
N4 Ni1 N2 99.86(16) . . ?
N3 Ni1 N1 88.19(16) . . ?
N5 Ni1 N1 169.41(16) . . ?
N6 Ni1 N1 100.83(16) . . ?
N4 Ni1 N1 96.58(16) . . ?
N2 Ni1 N1 81.75(15) . . ?
S1 Pd1 S1 180.00(8) 2 . ?
S1 Pd1 S2 74.71(5) 2 2 ?
S1 Pd1 S2 105.29(5) . 2 ?
S1 Pd1 S2 105.29(5) 2 . ?
S1 Pd1 S2 74.71(5) . . ?
S2 Pd1 S2 180.00(8) 2 . ?
C1 S2 Pd1 88.02(18) . . ?
C1 S1 Pd1 87.77(18) . . ?
C7 N1 C6 114.2(4) . . ?
C7 N1 Ni1 106.5(3) . . ?
C6 N1 Ni1 139.3(3) . . ?
C11 N2 C12 114.1(4) . . ?
C11 N2 Ni1 140.4(3) . . ?
C12 N2 Ni1 105.4(3) . . ?
C13 N3 C20 116.5(4) . . ?
C13 N3 Ni1 110.8(3) . . ?
C20 N3 Ni1 110.5(3) . . ?
C13 N3 H3 106.1 . . ?
C20 N3 H3 106.1 . . ?
Ni1 N3 H3 106.1 . . ?
C15 N4 C14 114.7(4) . . ?
C15 N4 Ni1 107.8(3) . . ?
C14 N4 Ni1 108.1(3) . . ?
C15 N4 H4A 108.7 . . ?
C14 N4 H4A 108.7 . . ?
Ni1 N4 H4A 108.7 . . ?
C16 N5 C17 116.8(4) . . ?
C16 N5 Ni1 110.9(3) . . ?
C17 N5 Ni1 110.1(3) . . ?
C16 N5 H5A 106.1 . . ?
C17 N5 H5A 106.1 . . ?
Ni1 N5 H5A 106.1 . . ?
C18 N6 C19 114.2(4) . . ?
C18 N6 Ni1 108.0(3) . . ?
C19 N6 Ni1 107.7(3) . . ?
C18 N6 H6A 108.9 . . ?
C19 N6 H6A 108.9 . . ?
Ni1 N6 H6A 108.9 . . ?
C2 C1 S2 125.7(4) . . ?
C2 C1 S1 124.9(4) . . ?
S2 C1 S1 109.4(3) . . ?
C1 C2 C3 127.7(5) . . ?
C1 C2 C8 126.1(5) . . ?
C3 C2 C8 106.2(4) . . ?
C4 C3 C7 114.9(4) . . ?
C4 C3 C2 136.5(4) . . ?
C7 C3 C2 108.5(4) . . ?
C5 C4 C3 117.6(4) . . ?
C5 C4 H4 121.2 . . ?
C3 C4 H4 121.2 . . ?
C4 C5 C6 122.0(5) . . ?
C4 C5 H5 119.0 . . ?
C6 C5 H5 119.0 . . ?
N1 C6 C5 122.5(5) . . ?
N1 C6 H6 118.7 . . ?
C5 C6 H6 118.7 . . ?
N1 C7 C3 128.7(5) . . ?
N1 C7 C12 123.3(4) . . ?
C3 C7 C12 108.0(4) . . ?
C9 C8 C12 116.0(4) . . ?
C9 C8 C2 136.4(4) . . ?
C12 C8 C2 107.5(4) . . ?
C8 C9 C10 118.1(5) . . ?
C8 C9 H9 121.0 . . ?
C10 C9 H9 121.0 . . ?
C11 C10 C9 121.2(5) . . ?
C11 C10 H10 119.4 . . ?
C9 C10 H10 119.4 . . ?
N2 C11 C10 123.3(5) . . ?
N2 C11 H11 118.4 . . ?
C10 C11 H11 118.4 . . ?
N2 C12 C8 127.3(5) . . ?
N2 C12 C7 123.0(4) . . ?
C8 C12 C7 109.7(4) . . ?
N3 C13 C14 107.6(4) . . ?
N3 C13 H13A 110.2 . . ?
C14 C13 H13A 110.2 . . ?
N3 C13 H13B 110.2 . . ?
C14 C13 H13B 110.2 . . ?
H13A C13 H13B 108.5 . . ?
N4 C14 C13 112.4(5) . . ?
N4 C14 H14A 109.1 . . ?
C13 C14 H14A 109.1 . . ?
N4 C14 H14B 109.1 . . ?
C13 C14 H14B 109.1 . . ?
H14A C14 H14B 107.8 . . ?
N4 C15 C16 111.8(4) . . ?
N4 C15 H15A 109.2 . . ?
C16 C15 H15A 109.2 . . ?
N4 C15 H15B 109.2 . . ?
C16 C15 H15B 109.2 . . ?
H15A C15 H15B 107.9 . . ?
N5 C16 C15 107.6(4) . . ?
N5 C16 H16A 110.2 . . ?
C15 C16 H16A 110.2 . . ?
N5 C16 H16B 110.2 . . ?
C15 C16 H16B 110.2 . . ?
H16A C16 H16B 108.5 . . ?
N5 C17 C18 108.0(4) . . ?
N5 C17 H17A 110.1 . . ?
C18 C17 H17A 110.1 . . ?
N5 C17 H17B 110.1 . . ?
C18 C17 H17B 110.1 . . ?
H17A C17 H17B 108.4 . . ?
N6 C18 C17 112.2(4) . . ?
N6 C18 H18A 109.2 . . ?
C17 C18 H18A 109.2 . . ?
N6 C18 H18B 109.2 . . ?
C17 C18 H18B 109.2 . . ?
H18A C18 H18B 107.9 . . ?
N6 C19 C20 112.2(5) . . ?
N6 C19 H19A 109.2 . . ?
C20 C19 H19A 109.2 . . ?
N6 C19 H19B 109.2 . . ?
C20 C19 H19B 109.2 . . ?
H19A C19 H19B 107.9 . . ?
N3 C20 C19 108.3(4) . . ?
N3 C20 H20A 110.0 . . ?
C19 C20 H20A 110.0 . . ?
N3 C20 H20B 110.0 . . ?
C19 C20 H20B 110.0 . . ?
H20A C20 H20B 108.4 . . ?
F3 B1 F2 112.1(6) . . ?
F3 B1 F4 110.5(6) . . ?
F2 B1 F4 109.8(5) . . ?
F3 B1 F1 108.6(6) . . ?
F2 B1 F1 105.1(6) . . ?
F4 B1 F1 110.6(5) . . ?
C21 N7 C23 120.8(6) . . ?
C21 N7 C22 121.1(6) . . ?
C23 N7 C22 118.0(6) . . ?
O1 C21 N7 126.0(7) . . ?
O1 C21 H21 117.0 . . ?
N7 C21 H21 117.0 . . ?
N7 C22 H22A 109.5 . . ?
N7 C22 H22B 109.5 . . ?
H22A C22 H22B 109.5 . . ?
N7 C22 H22C 109.5 . . ?
H22A C22 H22C 109.5 . . ?
H22B C22 H22C 109.5 . . ?
N7 C23 H23A 109.5 . . ?
N7 C23 H23B 109.5 . . ?
H23A C23 H23B 109.5 . . ?
N7 C23 H23C 109.5 . . ?
H23A C23 H23C 109.5 . . ?
H23B C23 H23C 109.5 . . ?
C24 N8 C26 120.0(5) . . ?
C24 N8 C25 121.0(6) . . ?
C26 N8 C25 119.0(6) . . ?
O2 C24 N8 126.3(6) . . ?
O2 C24 H24 116.8 . . ?
N8 C24 H24 116.8 . . ?
N8 C25 H25A 109.5 . . ?
N8 C25 H25B 109.5 . . ?
H25A C25 H25B 109.5 . . ?
N8 C25 H25C 109.5 . . ?
H25A C25 H25C 109.5 . . ?
H25B C25 H25C 109.5 . . ?
N8 C26 H26A 109.5 . . ?
N8 C26 H26B 109.5 . . ?
H26A C26 H26B 109.5 . . ?
N8 C26 H26C 109.5 . . ?
H26A C26 H26C 109.5 . . ?
H26B C26 H26C 109.5 . . ?
C27 N9 C29 124.1(8) . . ?
C27 N9 C28 121.9(9) . . ?
C29 N9 C28 113.9(9) . . ?
O3 C27 N9 129.1(10) . . ?
O3 C27 H27 115.4 . . ?
N9 C27 H27 115.4 . . ?
N9 C28 H28A 109.5 . . ?
N9 C28 H28B 109.5 . . ?
H28A C28 H28B 109.5 . . ?
N9 C28 H28C 109.5 . . ?
H28A C28 H28C 109.5 . . ?
H28B C28 H28C 109.5 . . ?
N9 C29 H29A 109.5 . . ?
N9 C29 H29B 109.5 . . ?
H29A C29 H29B 109.5 . . ?
N9 C29 H29C 109.5 . . ?
H29A C29 H29C 109.5 . . ?
H29B C29 H29C 109.5 . . ?

loop_
_geom_bond_atom_site_label_1
_geom_bond_atom_site_label_2
_geom_bond_distance
_geom_bond_site_symmetry_2
_geom_bond_publ_flag
Ni1 N3 2.091(4) . ?
Ni1 N5 2.091(4) . ?
Ni1 N6 2.114(4) . ?
Ni1 N4 2.118(4) . ?
Ni1 N2 2.211(4) . ?
Ni1 N1 2.213(4) . ?
Pd1 S1 2.3249(14) 2 ?
Pd1 S1 2.3249(14) . ?
Pd1 S2 2.3253(14) 2 ?
Pd1 S2 2.3253(14) . ?
S2 C1 1.723(6) . ?
S1 C1 1.734(5) . ?
N1 C7 1.323(6) . ?
N1 C6 1.349(7) . ?
N2 C11 1.339(7) . ?
N2 C12 1.361(6) . ?
N3 C13 1.470(7) . ?
N3 C20 1.480(7) . ?
N3 H3 0.9100 . ?
N4 C15 1.476(7) . ?
N4 C14 1.481(7) . ?
N4 H4A 0.9100 . ?
N5 C16 1.468(7) . ?
N5 C17 1.482(7) . ?
N5 H5A 0.9100 . ?
N6 C18 1.486(7) . ?
N6 C19 1.491(7) . ?
N6 H6A 0.9100 . ?
C1 C2 1.397(7) . ?
C2 C3 1.465(7) . ?
C2 C8 1.467(7) . ?
C3 C4 1.404(8) . ?
C3 C7 1.420(6) . ?
C4 C5 1.374(7) . ?
C4 H4 0.9300 . ?
C5 C6 1.394(7) . ?
C5 H5 0.9300 . ?
C6 H6 0.9300 . ?
C7 C12 1.428(7) . ?
C8 C9 1.383(7) . ?
C8 C12 1.417(6) . ?
C9 C10 1.395(7) . ?
C9 H9 0.9300 . ?
C10 C11 1.393(7) . ?
C10 H10 0.9300 . ?
C11 H11 0.9300 . ?
C13 C14 1.533(8) . ?
C13 H13A 0.9700 . ?
C13 H13B 0.9700 . ?
C14 H14A 0.9700 . ?
C14 H14B 0.9700 . ?
C15 C16 1.526(8) . ?
C15 H15A 0.9700 . ?
C15 H15B 0.9700 . ?
C16 H16A 0.9700 . ?
C16 H16B 0.9700 . ?
C17 C18 1.523(8) . ?
C17 H17A 0.9700 . ?
C17 H17B 0.9700 . ?
C18 H18A 0.9700 . ?
C18 H18B 0.9700 . ?
C19 C20 1.501(8) . ?
C19 H19A 0.9700 . ?
C19 H19B 0.9700 . ?
C20 H20A 0.9700 . ?
C20 H20B 0.9700 . ?
B1 F3 1.354(8) . ?
B1 F2 1.355(8) . ?
B1 F4 1.390(7) . ?
B1 F1 1.404(9) . ?
O1 C21 1.226(8) . ?
N7 C21 1.339(8) . ?
N7 C23 1.420(9) . ?
N7 C22 1.447(8) . ?
C21 H21 0.9300 . ?
C22 H22A 0.9600 . ?
C22 H22B 0.9600 . ?
C22 H22C 0.9600 . ?
C23 H23A 0.9600 . ?
C23 H23B 0.9600 . ?
C23 H23C 0.9600 . ?
O2 C24 1.223(7) . ?
N8 C24 1.325(8) . ?
N8 C26 1.449(8) . ?
N8 C25 1.472(8) . ?
C24 H24 0.9300 . ?
C25 H25A 0.9600 . ?
C25 H25B 0.9600 . ?
C25 H25C 0.9600 . ?
C26 H26A 0.9600 . ?
C26 H26B 0.9600 . ?
C26 H26C 0.9600 . ?
O3 C27 1.182(10) . ?
N9 C27 1.315(11) . ?
N9 C29 1.403(10) . ?
N9 C28 1.446(13) . ?
C27 H27 0.9300 . ?
C28 H28A 0.9600 . ?
C28 H28B 0.9600 . ?
C28 H28C 0.9600 . ?
C29 H29A 0.9600 . ?
C29 H29B 0.9600 . ?
C29 H29C 0.9600 . ?
